data_1530527
loop_
_publ_author_name
'Ozols, J.'

_publ_section_title
;
 Crystal structure of potassium triborate K3 (B3 O4 (O H)4 ) * (H2 O)2 = 3
 K B O2 (H2 O)1.33
;
_journal_name_full 'Latvijas PSR Zinatnu Akademijas Vestis, Khimijas Serija'
_journal_page_first 356
_journal_page_last 357
_journal_volume 1977
_journal_year 1977
_chemical_formula_sum 'B3 H8 K3 O10'
_chemical_name_systematic 'K3 (B3 O4 (O H)4) (H2 O)2'
_space_group_IT_number 33
_symmetry_space_group_name_Hall 'P 2c -2n'
_symmetry_space_group_name_H-M 'P n a 21'
_cell_angle_alpha 90
_cell_angle_beta 90
_cell_angle_gamma 90
_cell_formula_units_Z 4
_cell_length_a 7.81
_cell_length_b 13.71
_cell_length_c 8.8
_cell_volume 942.261
_citation_journal_id_ASTM LZAKAM
_cod_data_source_file Ozols_LZAKAM_1977_276.cif
_cod_data_source_block H8B3K3O10
_cod_original_cell_volume 942.2609
_cod_original_formula_sum 'H8 B3 K3 O10'
_cod_database_code 1530527

loop_
_symmetry_equiv_pos_as_xyz
x,y,z
-x,-y,z+1/2
-x+1/2,y+1/2,z+1/2
x+1/2,-y+1/2,z

loop_
_atom_site_label
_atom_site_type_symbol
_atom_site_fract_x
_atom_site_fract_y
_atom_site_fract_z
_atom_site_occupancy
_atom_site_U_iso_or_equiv
B2 B+3 0.483 0 0 1 0.0
O5 O-2 0.557 -0.092 0.017 1 0.0
K2 K+1 0.441 0.208 0.262 1 0.0
O8 O-2 0.175 0.15 0.047 1 0.0
O6 O-2 0.31 0 -0.045 1 0.0
K3 K+1 0.464 -0.216 0.265 1 0.0
B3 B+3 0.24 0.1 -0.068 1 0.0
B1 B+3 0.742 0.093 0.064 1 0.0
O3 O-2 0.832 0.005 0.033 1 0.0
O7 O-2 0.233 0.125 -0.216 1 0.0
O1 O-2 0.82 0.175 -0.03 1 0.0
K1 K+1 0.068 -0.006 0.252 1 0.0
O10 O-2 0.838 -0.173 -0.053 1 0.0
O4 O-2 0.561 0.085 0.025 1 0.0
O2 O-2 0.766 0.127 0.224 1 0.0
O9 O-2 0.168 -0.161 0.071 1 0.0
